data_7053868
loop_
_publ_author_name
'Jim\'enez-S\'anchez, Arturo'
'Rodr\'iguez, Mario'
'M\'etivier, R\'emi'
'Ramos-Ort\'iz, Gabriel'
'Maldonado, Jose Luis'
'R\'eboles, Netzahualcoyotl'
'Farf\'an, Norberto'
'Nakatani, Keitaro'
'Santillan, Rosa'

_publ_section_title
;
 Synthesis and crystal structures of a series of Schiff bases: a photo-,
 solvato- and acidochromic compound
;
_journal_issue 2
_journal_name_full 'New Journal of Chemistry'
_journal_page_first 730
_journal_paper_doi 10.1039/c3nj00895a
_journal_volume 38
_journal_year 2014
_chemical_absolute_configuration unk
_chemical_compound_source 'synthesis as described'
_chemical_formula_moiety 'C18 H20 N2 O1'
_chemical_formula_sum 'C18 H20 N2 O'
_chemical_formula_weight 280.36
_chemical_name_common 'san557 mario'
_chemical_name_systematic
;
 ?
;
_space_group_IT_number 19
_symmetry_cell_setting orthorhombic
_symmetry_Int_Tables_number 19
_symmetry_space_group_name_Hall 'P 2ac 2ab'
_symmetry_space_group_name_H-M 'P 21 21 21'
_atom_sites_solution_hydrogens geom
_atom_sites_solution_primary direct
_atom_sites_solution_secondary difmap
_audit_conform_dict_location ftp://ftp.iucr.org/pub/cif_core.dic
_audit_conform_dict_name cif_core.dic
_audit_conform_dict_version 2.4
_audit_creation_date 2012-03-04T22:28:12-00:00
_audit_creation_method 'WinGX routine CIF_UPDATE'
_cell_angle_alpha 90
_cell_angle_beta 90
_cell_angle_gamma 90
_cell_formula_units_Z 4
_cell_length_a 6.1828(2)
_cell_length_b 14.6917(8)
_cell_length_c 16.9541(5)
_cell_measurement_reflns_used 5386
_cell_measurement_temperature 298(2)
_cell_measurement_theta_max 27.485
_cell_measurement_theta_min 2.91
_cell_measurement_wavelength 0.71073
_cell_volume 1540.04(11)
_computing_cell_refinement 'HKL Scalepack (Otwinowski & Minor 1997)'
_computing_data_collection 'Collect (Bruker AXS BV, 1997-2004)'
_computing_data_reduction 'HKL Denzo and Scalepack (Otwinowski & Minor 1997)'
_computing_molecular_graphics 'Ortep-3 for Windows (Farrugia, 1997)'
_computing_publication_material 'WinGX publication routines (Farrugia, 1999)'
_computing_structure_refinement 'SHELXL-97 (Sheldrick, 2008)'
_diffrn_ambient_temperature 298(2)
_diffrn_detector 'CCD plate'
_diffrn_detector_area_resol_mean 9
_diffrn_measured_fraction_theta_full 0.973
_diffrn_measured_fraction_theta_max 0.973
_diffrn_measurement_device '95mm CCD camera on \k-goniostat'
_diffrn_measurement_device_type KappaCCD
_diffrn_measurement_method 'CCD rotation images, thick slices'
_diffrn_orient_matrix_type 'by Bruker AXS Collect from scalepack cell'
_diffrn_orient_matrix_UB_11 0.59718E-1
_diffrn_orient_matrix_UB_12 -0.500225E-1
_diffrn_orient_matrix_UB_13 -0.335514E-1
_diffrn_orient_matrix_UB_21 -0.701233E-1
_diffrn_orient_matrix_UB_22 0.275788E-1
_diffrn_orient_matrix_UB_23 -0.47475E-1
_diffrn_orient_matrix_UB_31 0.132951
_diffrn_orient_matrix_UB_32 0.370148E-1
_diffrn_orient_matrix_UB_33 -0.99697E-2
_diffrn_radiation_monochromator graphite
_diffrn_radiation_probe x-ray
_diffrn_radiation_type MoK\a
_diffrn_radiation_wavelength 0.71073
_diffrn_reflns_av_R_equivalents 0.0648
_diffrn_reflns_av_unetI/netI 0.0642
_diffrn_reflns_limit_h_max 8
_diffrn_reflns_limit_h_min -7
_diffrn_reflns_limit_k_max 19
_diffrn_reflns_limit_k_min -19
_diffrn_reflns_limit_l_max 20
_diffrn_reflns_limit_l_min -20
_diffrn_reflns_number 11063
_diffrn_reflns_reduction_process
;
 Scaled and merged with Sortav
 R.H. Blessing, (1987) Cryst. Rev. 1, 3-58
 R.H. Blessing, (1989) J. Appl. Cryst. 22, 396-397
;
_diffrn_reflns_theta_full 27.49
_diffrn_reflns_theta_max 27.49
_diffrn_reflns_theta_min 3.51
_diffrn_source 'Enraf Nonius FR590'
_exptl_absorpt_coefficient_mu 0.076
_exptl_absorpt_correction_T_max 1.0222
_exptl_absorpt_correction_T_min 0.9416
_exptl_absorpt_correction_type multi-scan
_exptl_absorpt_process_details
;
        [c.f. r.h. blessing, acta cryst. (1995), a51, 33-38]
;
_exptl_crystal_colour colourless
_exptl_crystal_density_diffrn 1.209
_exptl_crystal_density_method 'not measured'
_exptl_crystal_description plate
_exptl_crystal_F_000 600
_exptl_crystal_size_max 0.3
_exptl_crystal_size_mid 0.2
_exptl_crystal_size_min 0.05
_refine_diff_density_max 0.118
_refine_diff_density_min -0.156
_refine_diff_density_rms 0.033
_refine_ls_abs_structure_details 'Flack H D (1983), Acta Cryst. A39, 876-881'
_refine_ls_abs_structure_Flack 1(2)
_refine_ls_extinction_method none
_refine_ls_goodness_of_fit_ref 1.039
_refine_ls_hydrogen_treatment mixed
_refine_ls_matrix_type full
_refine_ls_number_parameters 196
_refine_ls_number_reflns 3393
_refine_ls_number_restraints 0
_refine_ls_restrained_S_all 1.039
_refine_ls_R_factor_all 0.0944
_refine_ls_R_factor_gt 0.0536
_refine_ls_shift/su_max 0
_refine_ls_shift/su_mean 0
_refine_ls_structure_factor_coef Fsqd
_refine_ls_weighting_details 'calc w=1/[\s^2^(Fo^2^)+(0.0484P)^2^+0.2247P] where P=(Fo^2^+2Fc^2^)/3'
_refine_ls_weighting_scheme calc
_refine_ls_wR_factor_gt 0.1051
_refine_ls_wR_factor_ref 0.1213
_reflns_number_gt 2339
_reflns_number_total 3393
_reflns_threshold_expression >2\s(I)
_cod_data_source_file c3nj00895a.txt
_cod_data_source_block san560
_cod_original_sg_symbol_H-M P212121
_cod_database_code 7053868

loop_
_symmetry_equiv_pos_as_xyz
'x, y, z'
'-x+1/2, -y, z+1/2'
'x+1/2, -y+1/2, -z'
'-x, y+1/2, -z+1/2'

loop_
_atom_site_label
_atom_site_type_symbol
_atom_site_fract_x
_atom_site_fract_y
_atom_site_fract_z
_atom_site_U_iso_or_equiv
_atom_site_adp_type
_atom_site_occupancy
_atom_site_symmetry_multiplicity
_atom_site_calc_flag
_atom_site_refinement_flags
C1 C 0.9784(4) 0.97738(16) 0.45551(13) 0.0435(5) Uani 1 1 d .
C2 C 0.7818(4) 0.94230(15) 0.48209(13) 0.0471(6) Uani 1 1 d .
H6 H 0.6916 0.9786 0.5127 0.056 Uiso 1 1 calc R
C2A C 1.1074(4) 0.91934(15) 0.41000(13) 0.0469(6) Uani 1 1 d .
H2 H 1.2395 0.9403 0.3911 0.056 Uiso 1 1 calc R
C3 C 0.7195(4) 0.85534(15) 0.46384(13) 0.0457(6) Uani 1 1 d .
H5 H 0.587 0.8344 0.4825 0.055 Uiso 1 1 calc R
C3A C 1.0434(4) 0.83207(15) 0.39252(13) 0.0439(5) Uani 1 1 d .
H3 H 1.1343 0.7954 0.3625 0.053 Uiso 1 1 calc R
C4 C 0.8463(3) 0.79681(14) 0.41841(11) 0.0375(5) Uani 1 1 d .
C5 C 0.7712(4) 0.70548(14) 0.40170(12) 0.0404(5) Uani 1 1 d .
H7 H 0.6338 0.6913 0.4203 0.049 Uiso 1 1 calc R
C6 C 0.8735(4) 0.63904(15) 0.36307(12) 0.0431(5) Uani 1 1 d .
H8 H 1.0109 0.6499 0.3428 0.052 Uiso 1 1 calc R
C7 C 0.7763(4) 0.55129(15) 0.35215(12) 0.0411(5) Uani 1 1 d .
H9 H 0.6371 0.5418 0.3712 0.049 Uiso 1 1 calc R
C8 C 0.7687(4) 0.40010(14) 0.30687(12) 0.0412(5) Uani 1 1 d .
C9 C 0.5643(3) 0.39049(14) 0.27234(12) 0.0394(5) Uani 1 1 d .
C10 C 0.4327(4) 0.46945(16) 0.24281(14) 0.0500(6) Uani 1 1 d .
H16A H 0.5283 0.513 0.2177 0.06 Uiso 1 1 calc R
H16B H 0.3317 0.4478 0.2032 0.06 Uiso 1 1 calc R
C11 C 0.4846(4) 0.30324(16) 0.26184(14) 0.0517(6) Uani 1 1 d .
H14 H 0.3488 0.2957 0.2391 0.062 Uiso 1 1 calc R
C12 C 0.5999(5) 0.22726(17) 0.28397(16) 0.0650(8) Uani 1 1 d .
H13 H 0.5422 0.1695 0.2765 0.078 Uiso 1 1 calc R
C13 C 0.8002(5) 0.23756(18) 0.31712(16) 0.0653(8) Uani 1 1 d .
H12 H 0.879 0.1866 0.3324 0.078 Uiso 1 1 calc R
C14 C 0.8851(4) 0.32331(17) 0.32790(14) 0.0551(6) Uani 1 1 d .
H11 H 1.0225 0.3297 0.3496 0.066 Uiso 1 1 calc R
C15 C 0.9043(5) 1.12471(17) 0.51736(16) 0.0644(7) Uani 1 1 d .
H18A H 0.7799 1.1394 0.486 0.097 Uiso 1 1 calc R
H18B H 0.9814 1.1795 0.53 0.097 Uiso 1 1 calc R
H18C H 0.8587 1.0954 0.5651 0.097 Uiso 1 1 calc R
C15A C 1.2442(5) 1.1000(2) 0.4463(2) 0.0862(10) Uani 1 1 d .
H17A H 1.3597 1.0607 0.4627 0.129 Uiso 1 1 calc R
H17B H 1.2662 1.1597 0.4679 0.129 Uiso 1 1 calc R
H17C H 1.2418 1.1036 0.3898 0.129 Uiso 1 1 calc R
N1 N 0.8735(3) 0.48508(13) 0.31708(11) 0.0479(5) Uani 1 1 d .
N2 N 1.0435(4) 1.06449(14) 0.47378(14) 0.0605(6) Uani 1 1 d .
O1 O 0.3153(3) 0.51412(13) 0.30376(12) 0.0624(5) Uani 1 1 d .
H1 H 0.164(6) 0.501(2) 0.298(2) 0.109(11) Uiso 1 1 d .

loop_
_atom_site_aniso_label
_atom_site_aniso_U_11
_atom_site_aniso_U_22
_atom_site_aniso_U_33
_atom_site_aniso_U_23
_atom_site_aniso_U_13
_atom_site_aniso_U_12
C1 0.0483(13) 0.0389(12) 0.0431(12) -0.0032(10) -0.0005(10) -0.0035(10)
C2 0.0479(14) 0.0429(13) 0.0503(13) -0.0079(10) 0.0109(11) 0.0043(11)
C2A 0.0424(13) 0.0428(14) 0.0556(14) -0.0051(10) 0.0097(11) -0.0066(11)
C3 0.0421(13) 0.0445(13) 0.0505(13) -0.0010(10) 0.0091(11) -0.0013(11)
C3A 0.0415(12) 0.0399(12) 0.0503(12) -0.0080(10) 0.0098(10) -0.0007(10)
C4 0.0391(12) 0.0373(12) 0.0362(11) -0.0003(9) -0.0012(9) -0.0015(10)
C5 0.0367(11) 0.0424(12) 0.0423(11) 0.0006(10) -0.0021(10) -0.0056(10)
C6 0.0376(12) 0.0445(13) 0.0473(12) -0.0071(10) 0.0004(10) -0.0087(10)
C7 0.0337(11) 0.0430(13) 0.0465(12) -0.0054(10) -0.0009(10) -0.0059(10)
C8 0.0398(12) 0.0377(12) 0.0460(12) -0.0069(10) 0.0072(10) -0.0020(10)
C9 0.0381(12) 0.0359(12) 0.0441(11) -0.0061(10) 0.0068(9) -0.0032(10)
C10 0.0445(13) 0.0500(14) 0.0556(14) -0.0105(11) -0.0015(11) 0.0040(11)
C11 0.0531(14) 0.0463(14) 0.0556(14) -0.0113(11) 0.0033(11) -0.0126(12)
C12 0.087(2) 0.0363(14) 0.0720(17) -0.0058(12) 0.0070(16) -0.0138(14)
C13 0.092(2) 0.0415(15) 0.0629(16) 0.0036(12) -0.0010(15) 0.0144(15)
C14 0.0514(15) 0.0525(16) 0.0615(15) -0.0051(11) -0.0056(12) 0.0065(12)
C15 0.0820(19) 0.0428(14) 0.0685(16) -0.0130(12) -0.0024(15) 0.0042(14)
C15A 0.070(2) 0.0530(18) 0.135(3) -0.0199(18) 0.019(2) -0.0161(16)
N1 0.0363(10) 0.0429(11) 0.0646(12) -0.0140(9) 0.0041(9) -0.0070(9)
N2 0.0622(14) 0.0409(11) 0.0784(14) -0.0147(10) 0.0100(12) -0.0071(10)
O1 0.0356(9) 0.0667(12) 0.0848(12) -0.0322(10) 0.0019(8) 0.0019(8)

loop_
_atom_type_symbol
_atom_type_description
_atom_type_scat_dispersion_real
_atom_type_scat_dispersion_imag
_atom_type_scat_source
C C 0.0033 0.0016 'International Tables Vol C Tables 4.2.6.8 and 6.1.1.4'
H H 0 0 'International Tables Vol C Tables 4.2.6.8 and 6.1.1.4'
N N 0.0061 0.0033 'International Tables Vol C Tables 4.2.6.8 and 6.1.1.4'
O O 0.0106 0.006 'International Tables Vol C Tables 4.2.6.8 and 6.1.1.4'

loop_
_geom_angle_atom_site_label_1
_geom_angle_atom_site_label_2
_geom_angle_atom_site_label_3
_geom_angle
N2 C1 C2 121.7(2)
N2 C1 C2A 121.6(2)
C2 C1 C2A 116.7(2)
C3 C2 C1 121.1(2)
C3A C2A C1 121.6(2)
C2 C3 C4 122.8(2)
C2A C3A C4 122.0(2)
C3A C4 C3 115.8(2)
C3A C4 C5 124.2(2)
C3 C4 C5 119.91(19)
C6 C5 C4 128.4(2)
C5 C6 C7 121.5(2)
N1 C7 C6 122.9(2)
C14 C8 C9 119.7(2)
C14 C8 N1 116.7(2)
C9 C8 N1 123.54(19)
C11 C9 C8 117.9(2)
C11 C9 C10 118.6(2)
C8 C9 C10 123.39(19)
O1 C10 C9 113.0(2)
C12 C11 C9 122.1(2)
C13 C12 C11 119.4(2)
C12 C13 C14 120.1(2)
C13 C14 C8 120.8(2)
C7 N1 C8 120.55(18)
C1 N2 C15A 121.4(2)
C1 N2 C15 120.8(2)
C15A N2 C15 117.6(2)

loop_
_geom_bond_atom_site_label_1
_geom_bond_atom_site_label_2
_geom_bond_distance
C1 N2 1.377(3)
C1 C2 1.395(3)
C1 C2A 1.399(3)
C2 C3 1.370(3)
C2A C3A 1.374(3)
C3 C4 1.396(3)
C3A C4 1.395(3)
C4 C5 1.448(3)
C5 C6 1.335(3)
C6 C7 1.435(3)
C7 N1 1.289(3)
C8 C14 1.385(3)
C8 C9 1.400(3)
C8 N1 1.417(3)
C9 C11 1.385(3)
C9 C10 1.503(3)
C10 O1 1.423(3)
C11 C12 1.377(4)
C12 C13 1.368(4)
C13 C14 1.377(4)
C15 N2 1.439(3)
C15A N2 1.424(4)

loop_
_geom_hbond_atom_site_label_D
_geom_hbond_atom_site_label_H
_geom_hbond_atom_site_label_A
_geom_hbond_distance_DH
_geom_hbond_distance_HA
_geom_hbond_distance_DA
_geom_hbond_angle_DHA
_geom_hbond_site_symmetry_A
O1 H1 N1 0.96(4) 1.84(4) 2.774(2) 163(3) 1_455
